data_7013155
loop_
_publ_author_name
'Yip, Ka-Lai'
'Yu, Wing-Yiu'
'Chan, Pui-Ming'
'Zhu, Nian-Yong'
'Che, Chi-Ming'

_publ_section_title
;
 Nitrido-ruthenium(vi) and -osmium(vi) complexes of multianionic
 chelating (N, O) ligands. Reactions with nucleophiles, electrophiles
 and oxidizing agentsElectronic supplementary information (ESI)
 available: Fig. S1?S6. See http://www.rsc.org/suppdata/dt/b3/b304920p/
;
_journal_issue 18
_journal_name_full 'Dalton Transactions'
_journal_page_first 3556
_journal_paper_doi 10.1039/b304920p
_journal_year 2003
_chemical_formula_moiety 'C43 H45 Cl N7 O4 Ru'
_chemical_formula_sum 'C43 H45 Cl N7 O4 Ru'
_chemical_formula_weight 860.38
_space_group_IT_number 14
_symmetry_cell_setting monoclinic
_symmetry_space_group_name_Hall '-P 2ybc'
_symmetry_space_group_name_H-M 'P 1 21/c 1'
_atom_sites_solution_hydrogens geom
_atom_sites_solution_primary direct
_atom_sites_solution_secondary difmap
_audit_creation_method SHELXL-97
_cell_angle_alpha 90.00
_cell_angle_beta 97.79(3)
_cell_angle_gamma 90.00
_cell_formula_units_Z 4
_cell_length_a 9.621(2)
_cell_length_b 35.268(7)
_cell_length_c 11.953(2)
_cell_measurement_reflns_used 0
_cell_measurement_temperature 293(2)
_cell_measurement_theta_max 0
_cell_measurement_theta_min 0
_cell_volume 4018.4(14)
_computing_cell_refinement Scalepack
_computing_data_collection Marcontrol
_computing_data_reduction Denzo
_computing_molecular_graphics 'Ortep-3 for Windows (Farrugia, 1997)'
_computing_publication_material 'WinGX publication routines (Farrugia, 1999)'
_computing_structure_refinement 'SHELXL-97 (Sheldrick, 1997)'
_computing_structure_solution SIR-97
_diffrn_ambient_temperature 293(2)
_diffrn_measured_fraction_theta_full 0.828
_diffrn_measured_fraction_theta_max 0.828
_diffrn_measurement_device_type 'marresearch IPDS mar300'
_diffrn_measurement_method Oscillation
_diffrn_radiation_monochromator graphite
_diffrn_radiation_source 'fine-focus sealed tube'
_diffrn_radiation_type MoK\a
_diffrn_radiation_wavelength 0.71069
_diffrn_reflns_av_R_equivalents 0.0510
_diffrn_reflns_av_sigmaI/netI 0.0868
_diffrn_reflns_limit_h_max 10
_diffrn_reflns_limit_h_min -11
_diffrn_reflns_limit_k_max 42
_diffrn_reflns_limit_k_min -42
_diffrn_reflns_limit_l_max 14
_diffrn_reflns_limit_l_min -12
_diffrn_reflns_number 15534
_diffrn_reflns_theta_full 25.34
_diffrn_reflns_theta_max 25.34
_diffrn_reflns_theta_min 1.81
_exptl_absorpt_coefficient_mu 0.508
_exptl_absorpt_correction_type none
_exptl_crystal_colour yellow
_exptl_crystal_density_diffrn 1.422
_exptl_crystal_density_method 'not measured'
_exptl_crystal_description prism
_exptl_crystal_F_000 1780
_exptl_crystal_size_max 0.4
_exptl_crystal_size_mid 0.1
_exptl_crystal_size_min 0.05
_refine_diff_density_max 1.296
_refine_diff_density_min -0.677
_refine_diff_density_rms 0.146
_refine_ls_extinction_method none
_refine_ls_goodness_of_fit_ref 0.958
_refine_ls_hydrogen_treatment mixed
_refine_ls_matrix_type full
_refine_ls_number_parameters 505
_refine_ls_number_reflns 6103
_refine_ls_number_restraints 0
_refine_ls_restrained_S_all 0.958
_refine_ls_R_factor_all 0.0759
_refine_ls_R_factor_gt 0.0471
_refine_ls_shift/su_max 0.000
_refine_ls_shift/su_mean 0.000
_refine_ls_structure_factor_coef Fsqd
_refine_ls_weighting_details 'calc w=1/[\s^2^(Fo^2^)+(0.0760P)^2^+0.0000P] where P=(Fo^2^+2Fc^2^)/3'
_refine_ls_weighting_scheme calc
_refine_ls_wR_factor_gt 0.1251
_refine_ls_wR_factor_ref 0.1345
_reflns_number_gt 4089
_reflns_number_total 6103
_reflns_threshold_expression >2sigma(I)
_cod_data_source_file b304920p.txt
_cod_data_source_block mar477
_cod_original_cell_volume 4018.4(13)
_cod_database_code 7013155

loop_
_symmetry_equiv_pos_as_xyz
'x, y, z'
'-x, y+1/2, -z+1/2'
'-x, -y, -z'
'x, -y-1/2, z-1/2'

loop_
_atom_site_label
_atom_site_type_symbol
_atom_site_fract_x
_atom_site_fract_y
_atom_site_fract_z
_atom_site_U_iso_or_equiv
_atom_site_adp_type
_atom_site_occupancy
_atom_site_symmetry_multiplicity
_atom_site_calc_flag
_atom_site_refinement_flags
_atom_site_disorder_assembly
_atom_site_disorder_group
Ru1 Ru 0.05160(3) 0.131312(11) 0.41182(3) 0.03644(14) Uani 1 1 d . . .
O1 O 0.1408(3) 0.17939(9) 0.4673(2) 0.0393(7) Uani 1 1 d . . .
O2 O -0.0324(3) 0.07965(10) 0.3839(3) 0.0444(8) Uani 1 1 d . . .
N1 N 0.0380(3) 0.14494(11) 0.2420(3) 0.0373(9) Uani 1 1 d . . .
N2 N 0.2520(3) 0.10866(12) 0.4039(3) 0.0427(9) Uani 1 1 d . . .
N3 N 0.3539(3) 0.10783(13) 0.4930(3) 0.0483(10) Uani 1 1 d . . .
H3 H 0.3462 0.1168 0.5587 0.058 Uiso 1 1 calc R . .
N4 N 0.0724(3) 0.11536(12) 0.5813(3) 0.0395(9) Uani 1 1 d . . .
N5 N 0.0621(4) 0.07852(14) 0.6076(4) 0.0614(12) Uani 1 1 d . . .
H5 H 0.0360 0.0610 0.5591 0.074 Uiso 1 1 calc R . .
N6 N -0.1473(3) 0.15419(11) 0.4187(3) 0.0402(9) Uani 1 1 d . . .
N7 N -0.2163(4) 0.15024(13) 0.5079(3) 0.0496(10) Uani 1 1 d . . .
H7 H -0.1864 0.1371 0.5670 0.060 Uiso 1 1 calc R . .
C1 C 0.1736(4) 0.20922(14) 0.3952(4) 0.0389(11) Uani 1 1 d . . .
C2 C 0.2289(4) 0.19233(14) 0.2912(3) 0.0412(11) Uani 1 1 d . . .
H2A H 0.2689 0.2128 0.2518 0.049 Uiso 1 1 calc R . .
H2B H 0.3047 0.1751 0.3176 0.049 Uiso 1 1 calc R . .
C3 C 0.1272(4) 0.17159(14) 0.2074(4) 0.0410(11) Uani 1 1 d . . .
C4 C 0.1258(5) 0.17910(16) 0.0939(4) 0.0533(13) Uani 1 1 d . . .
H4 H 0.1887 0.1965 0.0707 0.064 Uiso 1 1 calc R . .
C5 C 0.0309(6) 0.16085(18) 0.0148(4) 0.0627(15) Uani 1 1 d . . .
H5A H 0.0286 0.1659 -0.0618 0.075 Uiso 1 1 calc R . .
C6 C -0.0601(6) 0.13504(16) 0.0514(5) 0.0570(14) Uani 1 1 d . . .
H6 H -0.1258 0.1229 -0.0009 0.068 Uiso 1 1 calc R . .
C7 C -0.0553(5) 0.12696(14) 0.1640(4) 0.0451(12) Uani 1 1 d . . .
C8 C -0.1530(4) 0.09787(15) 0.2028(4) 0.0483(12) Uani 1 1 d . . .
H8A H -0.2063 0.0868 0.1361 0.058 Uiso 1 1 calc R . .
H8B H -0.2192 0.1111 0.2433 0.058 Uiso 1 1 calc R . .
C9 C -0.0899(4) 0.06550(15) 0.2776(4) 0.0434(11) Uani 1 1 d . . .
C10 C 0.2917(4) 0.23316(14) 0.4592(4) 0.0392(11) Uani 1 1 d . . .
C11 C 0.3560(4) 0.22279(16) 0.5643(4) 0.0481(12) Uani 1 1 d . . .
H11 H 0.3272 0.2008 0.5975 0.058 Uiso 1 1 calc R . .
C12 C 0.4646(5) 0.24467(18) 0.6228(4) 0.0585(15) Uani 1 1 d . . .
H12 H 0.5058 0.2376 0.6946 0.070 Uiso 1 1 calc R . .
C13 C 0.5091(5) 0.27686(19) 0.5717(5) 0.0641(17) Uani 1 1 d . . .
H13 H 0.5812 0.2915 0.6091 0.077 Uiso 1 1 calc R . .
C14 C 0.4469(5) 0.28720(17) 0.4656(5) 0.0619(15) Uani 1 1 d . . .
H14 H 0.4776 0.3086 0.4308 0.074 Uiso 1 1 calc R . .
C15 C 0.3386(4) 0.26559(15) 0.4111(4) 0.0488(12) Uani 1 1 d . . .
H15 H 0.2961 0.2730 0.3399 0.059 Uiso 1 1 calc R . .
C16 C 0.0458(4) 0.23479(14) 0.3661(4) 0.0384(11) Uani 1 1 d . . .
C17 C -0.0387(4) 0.24184(15) 0.4513(4) 0.0465(12) Uani 1 1 d . . .
H17 H -0.0158 0.2306 0.5217 0.056 Uiso 1 1 calc R . .
C18 C -0.1548(5) 0.26519(17) 0.4324(5) 0.0595(15) Uani 1 1 d . . .
H18 H -0.2086 0.2696 0.4901 0.071 Uiso 1 1 calc R . .
C19 C -0.1909(5) 0.28179(18) 0.3293(5) 0.0616(15) Uani 1 1 d . . .
H19 H -0.2707 0.2969 0.3157 0.074 Uiso 1 1 calc R . .
C20 C -0.1073(5) 0.27592(18) 0.2457(4) 0.0630(16) Uani 1 1 d . . .
H20 H -0.1295 0.2878 0.1761 0.076 Uiso 1 1 calc R . .
C21 C 0.0094(5) 0.25257(16) 0.2645(4) 0.0547(14) Uani 1 1 d . . .
H21 H 0.0641 0.2489 0.2069 0.066 Uiso 1 1 calc R . .
C22 C 0.0236(4) 0.04232(15) 0.2262(4) 0.0480(12) Uani 1 1 d . . .
C23 C 0.0411(5) 0.04342(18) 0.1152(5) 0.0637(16) Uani 1 1 d . . .
H23 H -0.0172 0.0587 0.0658 0.076 Uiso 1 1 calc R . .
C24 C 0.1459(6) 0.0217(2) 0.0739(6) 0.087(2) Uani 1 1 d . . .
H24 H 0.1592 0.0234 -0.0016 0.104 Uiso 1 1 calc R . .
C25 C 0.2296(5) -0.0022(2) 0.1474(7) 0.098(3) Uani 1 1 d . . .
H25 H 0.2982 -0.0170 0.1209 0.118 Uiso 1 1 calc R . .
C26 C 0.2105(5) -0.0040(2) 0.2582(6) 0.085(2) Uani 1 1 d . . .
H26 H 0.2645 -0.0204 0.3072 0.102 Uiso 1 1 calc R . .
C27 C 0.1105(5) 0.01883(18) 0.2975(5) 0.0633(16) Uani 1 1 d . . .
H27 H 0.1014 0.0184 0.3739 0.076 Uiso 1 1 calc R . .
C28 C -0.2056(4) 0.03687(14) 0.2933(4) 0.0454(12) Uani 1 1 d . . .
C29 C -0.2822(4) 0.01978(17) 0.1980(5) 0.0579(14) Uani 1 1 d . . .
H29 H -0.2683 0.0271 0.1255 0.069 Uiso 1 1 calc R . .
C30 C -0.3797(5) -0.00832(18) 0.2143(6) 0.0706(17) Uani 1 1 d . . .
H30 H -0.4294 -0.0199 0.1512 0.085 Uiso 1 1 calc R . .
C31 C -0.4050(5) -0.01948(18) 0.3178(6) 0.0693(17) Uani 1 1 d . . .
H31 H -0.4700 -0.0384 0.3262 0.083 Uiso 1 1 calc R . .
C32 C -0.3319(5) -0.00203(19) 0.4102(5) 0.0685(17) Uani 1 1 d . . .
H32 H -0.3483 -0.0092 0.4821 0.082 Uiso 1 1 calc R . .
C33 C -0.2349(4) 0.02584(17) 0.3987(5) 0.0574(14) Uani 1 1 d . . .
H33 H -0.1883 0.0375 0.4628 0.069 Uiso 1 1 calc R . .
C34 C 0.3059(4) 0.09290(15) 0.3190(4) 0.0475(12) Uani 1 1 d . . .
H34 H 0.2584 0.0899 0.2465 0.057 Uiso 1 1 calc R . .
C35 C 0.4434(4) 0.08144(16) 0.3534(5) 0.0568(14) Uani 1 1 d . . .
H35 H 0.5043 0.0698 0.3099 0.068 Uiso 1 1 calc R . .
C36 C 0.4695(4) 0.09098(17) 0.4644(5) 0.0579(15) Uani 1 1 d . . .
H36 H 0.5526 0.0866 0.5122 0.069 Uiso 1 1 calc R . .
C37 C 0.1152(5) 0.13301(19) 0.6771(5) 0.0597(15) Uani 1 1 d . . .
H37 H 0.1316 0.1589 0.6859 0.072 Uiso 1 1 calc R . .
C38 C 0.1315(6) 0.1056(3) 0.7639(5) 0.075(2) Uani 1 1 d . . .
H38 H 0.1610 0.1100 0.8401 0.090 Uiso 1 1 calc R . .
C39 C 0.0969(6) 0.0724(2) 0.7164(6) 0.080(2) Uani 1 1 d . . .
H39 H 0.0971 0.0492 0.7530 0.096 Uiso 1 1 calc R . .
C40 C -0.2278(4) 0.17630(15) 0.3473(4) 0.0501(13) Uani 1 1 d . . .
H40 H -0.2059 0.1840 0.2773 0.060 Uiso 1 1 calc R . .
C41 C -0.3485(4) 0.18635(16) 0.3908(5) 0.0581(14) Uani 1 1 d . . .
H41 H -0.4215 0.2015 0.3572 0.070 Uiso 1 1 calc R . .
C42 C -0.3371(5) 0.16920(17) 0.4938(5) 0.0609(15) Uani 1 1 d . . .
H42 H -0.4018 0.1705 0.5449 0.073 Uiso 1 1 calc R . .
Cl1 Cl 0.48815(16) 0.36216(6) 0.23992(13) 0.0850(5) Uani 1 1 d . . .
O3 O 0.7673(6) 0.3943(2) 0.2021(5) 0.164(3) Uani 1 1 d . . .
O4 O 0.5705(6) 0.4119(2) 0.4614(5) 0.157(3) Uani 1 1 d . . .
C43 C 0.4658(9) 0.4044(3) 0.5294(7) 0.136(4) Uani 1 1 d . . .

loop_
_atom_site_aniso_label
_atom_site_aniso_U_11
_atom_site_aniso_U_22
_atom_site_aniso_U_33
_atom_site_aniso_U_23
_atom_site_aniso_U_13
_atom_site_aniso_U_12
Ru1 0.0346(2) 0.0390(2) 0.0363(3) 0.0009(2) 0.00652(14) 0.00246(15)
O1 0.0423(14) 0.042(2) 0.0335(18) 0.0038(15) 0.0063(12) 0.0005(13)
O2 0.0440(16) 0.041(2) 0.046(2) -0.0017(16) -0.0003(13) 0.0029(13)
N1 0.0433(19) 0.038(2) 0.032(2) -0.0019(18) 0.0085(15) 0.0049(16)
N2 0.0388(18) 0.045(3) 0.045(2) 0.001(2) 0.0085(17) 0.0027(17)
N3 0.0381(19) 0.061(3) 0.044(2) 0.004(2) -0.0013(16) 0.0063(18)
N4 0.0409(18) 0.041(2) 0.037(2) 0.002(2) 0.0078(16) 0.0020(16)
N5 0.064(2) 0.051(3) 0.070(3) 0.013(3) 0.010(2) 0.005(2)
N6 0.0347(17) 0.044(3) 0.042(2) -0.002(2) 0.0088(16) -0.0010(16)
N7 0.043(2) 0.053(3) 0.054(3) 0.003(2) 0.0113(18) 0.0008(18)
C1 0.038(2) 0.043(3) 0.037(3) 0.001(2) 0.0091(18) 0.0016(19)
C2 0.046(2) 0.041(3) 0.039(3) 0.000(2) 0.0160(19) 0.0006(19)
C3 0.047(2) 0.041(3) 0.038(3) -0.003(2) 0.015(2) 0.003(2)
C4 0.072(3) 0.044(3) 0.047(3) 0.004(3) 0.021(2) -0.001(2)
C5 0.098(4) 0.057(4) 0.033(3) 0.002(3) 0.010(3) 0.008(3)
C6 0.078(3) 0.048(3) 0.041(3) -0.003(3) -0.006(3) 0.000(3)
C7 0.053(3) 0.038(3) 0.041(3) 0.000(2) -0.002(2) 0.005(2)
C8 0.046(2) 0.055(4) 0.041(3) -0.003(3) -0.005(2) 0.003(2)
C9 0.041(2) 0.043(3) 0.045(3) -0.007(2) 0.0025(19) 0.000(2)
C10 0.040(2) 0.039(3) 0.041(3) 0.002(2) 0.0143(19) 0.0037(18)
C11 0.044(2) 0.050(3) 0.052(3) 0.003(3) 0.010(2) 0.001(2)
C12 0.046(3) 0.075(4) 0.053(3) -0.007(3) 0.002(2) -0.003(3)
C13 0.042(3) 0.083(5) 0.069(4) -0.022(3) 0.014(2) -0.011(3)
C14 0.063(3) 0.052(4) 0.075(4) -0.007(3) 0.025(3) -0.013(3)
C15 0.051(3) 0.049(3) 0.048(3) 0.002(3) 0.013(2) 0.002(2)
C16 0.038(2) 0.044(3) 0.034(3) -0.001(2) 0.0092(18) 0.0017(19)
C17 0.048(2) 0.049(3) 0.043(3) -0.003(2) 0.008(2) 0.002(2)
C18 0.048(3) 0.064(4) 0.070(4) -0.014(3) 0.019(2) 0.006(2)
C19 0.054(3) 0.061(4) 0.068(4) -0.005(3) 0.000(3) 0.022(3)
C20 0.073(3) 0.069(4) 0.045(3) 0.004(3) 0.001(3) 0.022(3)
C21 0.064(3) 0.061(4) 0.041(3) 0.002(3) 0.015(2) 0.017(3)
C22 0.042(2) 0.049(3) 0.053(3) -0.011(3) 0.008(2) -0.003(2)
C23 0.056(3) 0.066(4) 0.070(4) -0.020(3) 0.009(3) 0.000(3)
C24 0.066(4) 0.104(6) 0.093(5) -0.049(5) 0.024(3) -0.006(4)
C25 0.048(3) 0.119(7) 0.127(7) -0.045(6) 0.005(4) 0.022(4)
C26 0.057(3) 0.098(6) 0.097(5) -0.025(5) -0.004(3) 0.023(3)
C27 0.051(3) 0.066(4) 0.072(4) -0.009(3) 0.003(2) 0.015(3)
C28 0.039(2) 0.040(3) 0.057(3) -0.005(3) 0.007(2) 0.0057(19)
C29 0.044(2) 0.058(4) 0.070(4) -0.009(3) 0.004(2) -0.004(2)
C30 0.049(3) 0.060(4) 0.100(5) -0.014(4) -0.003(3) -0.006(3)
C31 0.047(3) 0.058(4) 0.102(5) 0.011(4) 0.006(3) -0.007(2)
C32 0.049(3) 0.075(5) 0.082(4) 0.015(4) 0.011(3) -0.004(3)
C33 0.043(3) 0.065(4) 0.062(4) -0.001(3) 0.002(2) 0.002(2)
C34 0.045(2) 0.052(3) 0.047(3) -0.007(3) 0.012(2) 0.005(2)
C35 0.045(3) 0.058(4) 0.069(4) -0.008(3) 0.017(2) 0.004(2)
C36 0.036(2) 0.067(4) 0.071(4) 0.005(3) 0.007(2) 0.007(2)
C37 0.056(3) 0.068(4) 0.055(4) -0.018(4) 0.006(2) 0.001(3)
C38 0.078(4) 0.115(7) 0.031(3) -0.003(4) 0.002(3) 0.015(4)
C39 0.079(4) 0.101(6) 0.059(5) 0.031(4) 0.009(3) 0.019(4)
C40 0.043(2) 0.049(3) 0.057(3) 0.010(3) 0.004(2) 0.006(2)
C41 0.042(2) 0.051(3) 0.082(4) 0.006(3) 0.008(2) 0.008(2)
C42 0.041(3) 0.059(4) 0.087(4) -0.007(3) 0.022(2) 0.002(2)
Cl1 0.0827(10) 0.1099(16) 0.0635(11) 0.0004(9) 0.0146(7) 0.0044(9)
O3 0.122(4) 0.211(9) 0.172(6) -0.093(6) 0.063(4) -0.063(5)
O4 0.147(5) 0.193(9) 0.125(5) -0.041(5) 0.001(4) -0.013(5)
C43 0.128(7) 0.180(13) 0.109(7) -0.028(7) 0.041(5) -0.014(7)

loop_
_atom_type_symbol
_atom_type_description
_atom_type_scat_dispersion_real
_atom_type_scat_dispersion_imag
_atom_type_scat_source
Ru Ru -1.2594 0.8363 'International Tables Vol C Tables 4.2.6.8 and 6.1.1.4'
O O 0.0106 0.0060 'International Tables Vol C Tables 4.2.6.8 and 6.1.1.4'
N N 0.0061 0.0033 'International Tables Vol C Tables 4.2.6.8 and 6.1.1.4'
C C 0.0033 0.0016 'International Tables Vol C Tables 4.2.6.8 and 6.1.1.4'
Cl Cl 0.1484 0.1585 'International Tables Vol C Tables 4.2.6.8 and 6.1.1.4'
H H 0.0000 0.0000 'International Tables Vol C Tables 4.2.6.8 and 6.1.1.4'

loop_
_geom_angle_atom_site_label_1
_geom_angle_atom_site_label_2
_geom_angle_atom_site_label_3
_geom_angle
_geom_angle_site_symmetry_1
_geom_angle_site_symmetry_3
_geom_angle_publ_flag
O1 Ru1 O2 169.94(12) . . ?
O1 Ru1 N1 95.54(14) . . ?
O2 Ru1 N1 94.43(14) . . ?
O1 Ru1 N4 85.72(14) . . ?
O2 Ru1 N4 84.25(15) . . ?
N1 Ru1 N4 177.05(14) . . ?
O1 Ru1 N6 90.79(13) . . ?
O2 Ru1 N6 90.40(13) . . ?
N1 Ru1 N6 90.73(14) . . ?
N4 Ru1 N6 91.92(14) . . ?
O1 Ru1 N2 88.97(14) . . ?
O2 Ru1 N2 89.92(14) . . ?
N1 Ru1 N2 88.87(14) . . ?
N4 Ru1 N2 88.48(14) . . ?
N6 Ru1 N2 179.51(16) . . ?
C1 O1 Ru1 123.6(3) . . ?
C9 O2 Ru1 125.0(3) . . ?
C7 N1 C3 119.6(4) . . ?
C7 N1 Ru1 120.7(3) . . ?
C3 N1 Ru1 119.6(3) . . ?
C34 N2 N3 106.2(4) . . ?
C34 N2 Ru1 130.7(3) . . ?
N3 N2 Ru1 123.2(3) . . ?
C36 N3 N2 110.4(4) . . ?
C37 N4 N5 106.1(4) . . ?
C37 N4 Ru1 133.9(4) . . ?
N5 N4 Ru1 119.2(4) . . ?
C39 N5 N4 111.9(5) . . ?
C40 N6 N7 105.4(4) . . ?
C40 N6 Ru1 131.3(3) . . ?
N7 N6 Ru1 123.2(3) . . ?
C42 N7 N6 111.4(4) . . ?
O1 C1 C16 109.6(3) . . ?
O1 C1 C10 108.4(3) . . ?
C16 C1 C10 107.9(4) . . ?
O1 C1 C2 109.5(4) . . ?
C16 C1 C2 113.6(4) . . ?
C10 C1 C2 107.7(3) . . ?
C3 C2 C1 117.8(3) . . ?
N1 C3 C4 120.2(4) . . ?
N1 C3 C2 120.8(4) . . ?
C4 C3 C2 118.9(4) . . ?
C3 C4 C5 120.1(5) . . ?
C6 C5 C4 118.7(5) . . ?
C7 C6 C5 120.8(5) . . ?
N1 C7 C6 120.5(5) . . ?
N1 C7 C8 119.2(4) . . ?
C6 C7 C8 120.3(4) . . ?
C7 C8 C9 118.4(4) . . ?
O2 C9 C8 109.9(4) . . ?
O2 C9 C28 109.1(4) . . ?
C8 C9 C28 109.1(3) . . ?
O2 C9 C22 109.4(3) . . ?
C8 C9 C22 114.0(4) . . ?
C28 C9 C22 105.2(4) . . ?
C11 C10 C15 118.0(4) . . ?
C11 C10 C1 121.4(4) . . ?
C15 C10 C1 120.5(4) . . ?
C10 C11 C12 121.4(5) . . ?
C13 C12 C11 118.9(5) . . ?
C14 C13 C12 120.1(5) . . ?
C13 C14 C15 119.6(5) . . ?
C14 C15 C10 121.9(5) . . ?
C21 C16 C17 117.2(4) . . ?
C21 C16 C1 125.0(4) . . ?
C17 C16 C1 117.7(4) . . ?
C18 C17 C16 121.3(5) . . ?
C19 C18 C17 120.3(5) . . ?
C18 C19 C20 119.1(5) . . ?
C19 C20 C21 120.7(5) . . ?
C16 C21 C20 121.3(5) . . ?
C23 C22 C27 118.2(5) . . ?
C23 C22 C9 123.8(5) . . ?
C27 C22 C9 118.0(4) . . ?
C22 C23 C24 121.1(6) . . ?
C25 C24 C23 119.3(6) . . ?
C26 C25 C24 119.8(6) . . ?
C25 C26 C27 119.6(6) . . ?
C26 C27 C22 121.9(6) . . ?
C33 C28 C29 117.9(5) . . ?
C33 C28 C9 122.5(4) . . ?
C29 C28 C9 119.6(4) . . ?
C30 C29 C28 118.7(5) . . ?
C31 C30 C29 122.8(6) . . ?
C30 C31 C32 118.1(6) . . ?
C31 C32 C33 121.4(6) . . ?
C32 C33 C28 121.1(5) . . ?
N2 C34 C35 110.6(4) . . ?
C36 C35 C34 105.0(4) . . ?
N3 C36 C35 107.9(4) . . ?
N4 C37 C38 107.8(6) . . ?
C39 C38 C37 107.1(5) . . ?
N5 C39 C38 107.2(7) . . ?
N6 C40 C41 110.8(4) . . ?
C42 C41 C40 104.9(4) . . ?
N7 C42 C41 107.4(4) . . ?

loop_
_geom_bond_atom_site_label_1
_geom_bond_atom_site_label_2
_geom_bond_distance
_geom_bond_site_symmetry_2
_geom_bond_publ_flag
Ru1 O1 1.974(3) . ?
Ru1 O2 2.003(3) . ?
Ru1 N1 2.073(4) . ?
Ru1 N4 2.086(4) . ?
Ru1 N6 2.089(3) . ?
Ru1 N2 2.101(3) . ?
O1 C1 1.423(5) . ?
O2 C9 1.406(5) . ?
N1 C7 1.360(6) . ?
N1 C3 1.374(6) . ?
N2 C34 1.322(5) . ?
N2 N3 1.346(5) . ?
N3 C36 1.345(6) . ?
N4 C37 1.319(6) . ?
N4 N5 1.343(6) . ?
N5 C39 1.316(7) . ?
N6 C40 1.325(6) . ?
N6 N7 1.337(5) . ?
N7 C42 1.331(6) . ?
C1 C16 1.527(6) . ?
C1 C10 1.534(6) . ?
C1 C2 1.537(6) . ?
C2 C3 1.492(6) . ?
C3 C4 1.380(6) . ?
C4 C5 1.382(7) . ?
C5 C6 1.375(8) . ?
C6 C7 1.371(7) . ?
C7 C8 1.506(7) . ?
C8 C9 1.525(7) . ?
C9 C28 1.533(6) . ?
C9 C22 1.555(6) . ?
C10 C11 1.372(6) . ?
C10 C15 1.383(7) . ?
C11 C12 1.406(7) . ?
C12 C13 1.384(8) . ?
C13 C14 1.376(7) . ?
C14 C15 1.380(7) . ?
C16 C21 1.370(6) . ?
C16 C17 1.408(6) . ?
C17 C18 1.381(7) . ?
C18 C19 1.366(7) . ?
C19 C20 1.381(7) . ?
C20 C21 1.386(7) . ?
C22 C23 1.361(7) . ?
C22 C27 1.385(7) . ?
C23 C24 1.407(8) . ?
C24 C25 1.394(10) . ?
C25 C26 1.363(9) . ?
C26 C27 1.384(7) . ?
C28 C33 1.383(7) . ?
C28 C29 1.406(6) . ?
C29 C30 1.396(7) . ?
C30 C31 1.352(7) . ?
C31 C32 1.371(8) . ?
C32 C33 1.375(7) . ?
C34 C35 1.392(6) . ?
C35 C36 1.359(7) . ?
C37 C38 1.412(9) . ?
C38 C39 1.323(10) . ?
C40 C41 1.382(6) . ?
C41 C42 1.363(7) . ?
O4 C43 1.403(9) . ?
